data_8107509
loop_
_publ_author_name
'Gao, Xin-Ping'
'L\"u, Shuang'
'Li, Qian-Li'

_publ_section_title
;
 Crystal structure of
 tetracarbonyl-{\m-[N-(diphenylphosphanyl)-N,P,P-triphenylphosphinous
 amide]}-bis[\m-(phenylmethanethiolato)]diiron (Fe--Fe), C48H39Fe2NO4P2S2
;
_journal_issue 4
_journal_name_full 'Zeitschrift f\"ur Kristallographie - New Crystal Structures'
_journal_page_first 607
_journal_page_last 609
_journal_paper_doi 10.1515/ncrs-2023-0115
_journal_volume 238
_journal_year 2023
_chemical_formula_sum 'C48 H39 Fe2 N O4 P2 S2'
_chemical_formula_weight 931.56
_space_group_crystal_system monoclinic
_space_group_IT_number 4
_space_group_name_Hall 'P 2yb'
_space_group_name_H-M_alt 'P 1 21 1'
_atom_sites_solution_hydrogens geom
_cell_angle_alpha 90
_cell_angle_beta 108.297(4)
_cell_angle_gamma 90
_cell_formula_units_Z 2
_cell_length_a 11.4073(11)
_cell_length_b 16.9013(14)
_cell_length_c 11.8261(12)
_cell_measurement_reflns_used 5840
_cell_measurement_temperature 298(2)
_cell_measurement_theta_max 28.1235
_cell_measurement_theta_min 2.1635
_cell_volume 2164.8(4)
_computing_cell_refinement 'SAINT (BRUKER, 2009) [1]'
_computing_data_collection 'APEX2 (BRUKER, 2009) [1]'
_computing_data_reduction 'SADABS (BRUKER, 2009) [1]'
_computing_molecular_graphics 'Olex2 (Dolomanov et al., 2009) [4]'
_computing_publication_material 'Olex2 (Dolomanov et al., 2009) [4]'
_computing_structure_refinement 'SHELXL-2018/3 (Sheldrick, 2018) [3]'
_computing_structure_solution 'ShelXS (Sheldrick, 2008) [2]'
_diffrn_ambient_temperature 298(2)
_diffrn_measured_fraction_theta_full 0.998
_diffrn_measured_fraction_theta_max 0.998
_diffrn_measurement_device_type 'CCD area detector'
_diffrn_measurement_method 'phi and omega scans'
_diffrn_radiation_type MoK\a
_diffrn_radiation_wavelength 0.71073
_diffrn_reflns_av_R_equivalents 0.0315
_diffrn_reflns_av_unetI/netI 0.0600
_diffrn_reflns_Laue_measured_fraction_full 0.998
_diffrn_reflns_Laue_measured_fraction_max 0.998
_diffrn_reflns_limit_h_max 13
_diffrn_reflns_limit_h_min -13
_diffrn_reflns_limit_k_max 20
_diffrn_reflns_limit_k_min -19
_diffrn_reflns_limit_l_max 14
_diffrn_reflns_limit_l_min -8
_diffrn_reflns_number 10927
_diffrn_reflns_point_group_measured_fraction_full 0.959
_diffrn_reflns_point_group_measured_fraction_max 0.959
_diffrn_reflns_theta_full 25.018
_diffrn_reflns_theta_max 25.018
_diffrn_reflns_theta_min 2.164
_exptl_absorpt_coefficient_mu 0.886
_exptl_absorpt_correction_T_max 0.883
_exptl_absorpt_correction_T_min 0.783
_exptl_absorpt_correction_type multi-scan
_exptl_absorpt_process_details sadabs
_exptl_crystal_colour red
_exptl_crystal_density_diffrn 1.429
_exptl_crystal_description block
_exptl_crystal_F_000 960
_exptl_crystal_size_max 0.400
_exptl_crystal_size_mid 0.230
_exptl_crystal_size_min 0.140
_refine_diff_density_max 0.336
_refine_diff_density_min -0.390
_refine_diff_density_rms 0.048
_refine_ls_abs_structure_details
; 
 Flack x determined using 2698 quotients [(I+)-(I-)]/[(I+)+(I-)] 
 (Parsons, Flack and Wagner, Acta Cryst. B69 (2013) 249-259). 
;
_refine_ls_abs_structure_Flack 0.022(13)
_refine_ls_extinction_coef .
_refine_ls_extinction_method none
_refine_ls_goodness_of_fit_ref 1.043
_refine_ls_hydrogen_treatment constr
_refine_ls_matrix_type full
_refine_ls_number_parameters 532
_refine_ls_number_reflns 7335
_refine_ls_number_restraints 1
_refine_ls_restrained_S_all 1.043
_refine_ls_R_factor_all 0.0437
_refine_ls_R_factor_gt 0.0355
_refine_ls_shift/su_max 0.001
_refine_ls_shift/su_mean 0.000
_refine_ls_structure_factor_coef Fsqd
_refine_ls_weighting_details 'w=1/[\s^2^(Fo^2^)+(0.0232P)^2^] where P=(Fo^2^+2Fc^2^)/3'
_refine_ls_weighting_scheme calc
_refine_ls_wR_factor_gt 0.0714
_refine_ls_wR_factor_ref 0.0740
_reflns_Friedel_coverage 0.852
_reflns_Friedel_fraction_full 0.917
_reflns_Friedel_fraction_max 0.917
_reflns_number_gt 6467
_reflns_number_total 7335
_reflns_threshold_expression 'I > 2\s(I)'
_cod_data_source_file suppl_j_ncrs-2023-0115_suppl_001.cif
_cod_data_source_block d
_cod_original_sg_symbol_H-M 'P 21'
_cod_database_code 8107509
_shelx_space_group_comment
; 
The symmetry employed for this shelxl refinement is uniquely defined 
by the following loop, which should always be used as a source of 
symmetry information in preference to the above space-group names. 
They are only intended as comments. 
;
_shelx_estimated_absorpt_t_min 0.718
_shelx_estimated_absorpt_t_max 0.886

loop_
_space_group_symop_operation_xyz
'x, y, z'
'-x, y+1/2, -z'

loop_
_atom_site_label
_atom_site_type_symbol
_atom_site_fract_x
_atom_site_fract_y
_atom_site_fract_z
_atom_site_U_iso_or_equiv
_atom_site_adp_type
_atom_site_occupancy
_atom_site_site_symmetry_order
_atom_site_calc_flag
_atom_site_refinement_flags_posn
_atom_site_refinement_flags_adp
_atom_site_refinement_flags_occupancy
_atom_site_disorder_assembly
_atom_site_disorder_group
C1 C 0.2329(5) 0.7461(4) 0.7820(5) 0.0416(14) Uani 1 1 d . . . . .
C2 C 0.3808(4) 0.8718(3) 0.8665(4) 0.0329(12) Uani 1 1 d . . . . .
C3 C 0.1721(5) 1.0262(4) 0.5084(5) 0.0426(14) Uani 1 1 d . . . . .
C4 C 0.3671(5) 1.0165(3) 0.6998(5) 0.0381(13) Uani 1 1 d . . . . .
C5 C 0.0057(4) 0.8303(3) 0.8870(5) 0.0328(12) Uani 1 1 d . . . . .
C6 C -0.0512(5) 0.7777(3) 0.7989(5) 0.0420(14) Uani 1 1 d . . . . .
H6 H -0.020444 0.770072 0.735602 0.050 Uiso 1 1 calc R U . . .
C7 C -0.1532(5) 0.7360(4) 0.8030(6) 0.0573(18) Uani 1 1 d . . . . .
H7 H -0.191502 0.700891 0.742083 0.069 Uiso 1 1 calc R U . . .
C8 C -0.1986(5) 0.7460(4) 0.8962(6) 0.0612(19) Uani 1 1 d . . . . .
H8 H -0.267982 0.717970 0.898557 0.073 Uiso 1 1 calc R U . . .
C9 C -0.1423(5) 0.7967(4) 0.9847(6) 0.0536(17) Uani 1 1 d . . . . .
H9 H -0.173038 0.803119 1.048250 0.064 Uiso 1 1 calc R U . . .
C10 C -0.0405(5) 0.8388(4) 0.9824(5) 0.0442(14) Uani 1 1 d . . . . .
H10 H -0.002096 0.873051 1.044486 0.053 Uiso 1 1 calc R U . . .
C11 C 0.2272(4) 0.8844(3) 1.0422(4) 0.0325(12) Uani 1 1 d . . . . .
C12 C 0.2851(5) 0.8144(4) 1.0860(5) 0.0453(15) Uani 1 1 d . . . . .
H12 H 0.282736 0.772655 1.034045 0.054 Uiso 1 1 calc R U . . .
C13 C 0.3467(5) 0.8053(5) 1.2057(6) 0.0593(18) Uani 1 1 d . . . . .
H13 H 0.386658 0.758000 1.234486 0.071 Uiso 1 1 calc R U . . .
C14 C 0.3485(5) 0.8665(5) 1.2819(5) 0.068(2) Uani 1 1 d . . . . .
H14 H 0.388292 0.860455 1.363052 0.081 Uiso 1 1 calc R U . . .
C15 C 0.2925(6) 0.9357(5) 1.2395(6) 0.066(2) Uani 1 1 d . . . . .
H15 H 0.293999 0.977168 1.291608 0.079 Uiso 1 1 calc R U . . .
C16 C 0.2333(5) 0.9450(4) 1.1195(5) 0.0487(15) Uani 1 1 d . . . . .
H16 H 0.197104 0.993318 1.090842 0.058 Uiso 1 1 calc R U . . .
C17 C 0.2549(4) 1.1067(3) 0.8484(5) 0.0319(12) Uani 1 1 d . . . . .
C18 C 0.3418(5) 1.0775(4) 0.9499(5) 0.0409(14) Uani 1 1 d . . . . .
H18 H 0.332032 1.027039 0.977078 0.049 Uiso 1 1 calc R U . . .
C19 C 0.4430(5) 1.1228(4) 1.0113(6) 0.0502(16) Uani 1 1 d . . . . .
H19 H 0.500202 1.103252 1.080163 0.060 Uiso 1 1 calc R U . . .
C20 C 0.4582(6) 1.1953(4) 0.9706(6) 0.0590(18) Uani 1 1 d . . . . .
H20 H 0.526716 1.225349 1.011194 0.071 Uiso 1 1 calc R U . . .
C21 C 0.3737(6) 1.2251(4) 0.8701(7) 0.0589(18) Uani 1 1 d . . . . .
H21 H 0.384833 1.275431 0.843314 0.071 Uiso 1 1 calc R U . . .
C22 C 0.2723(5) 1.1809(3) 0.8086(6) 0.0429(14) Uani 1 1 d . . . . .
H22 H 0.215489 1.201223 0.740120 0.051 Uiso 1 1 calc R U . . .
C23 C 0.0079(4) 1.0992(3) 0.6849(5) 0.0332(12) Uani 1 1 d . . . . .
C24 C -0.0731(5) 1.0755(4) 0.5774(5) 0.0461(14) Uani 1 1 d . . . . .
H24 H -0.053440 1.032599 0.537501 0.055 Uiso 1 1 calc R U . . .
C25 C -0.1841(5) 1.1153(4) 0.5281(6) 0.0585(18) Uani 1 1 d . . . . .
H25 H -0.238619 1.099201 0.455346 0.070 Uiso 1 1 calc R U . . .
C26 C -0.2122(6) 1.1773(4) 0.5864(7) 0.0617(19) Uani 1 1 d . . . . .
H26 H -0.287762 1.202800 0.554763 0.074 Uiso 1 1 calc R U . . .
C27 C -0.1313(6) 1.2033(4) 0.6913(7) 0.0554(18) Uani 1 1 d . . . . .
H27 H -0.150802 1.247243 0.729304 0.066 Uiso 1 1 calc R U . . .
C28 C -0.0213(5) 1.1646(3) 0.7408(5) 0.0409(14) Uani 1 1 d . . . . .
H28 H 0.033798 1.182536 0.812155 0.049 Uiso 1 1 calc R U . . .
C29 C -0.0160(4) 1.0127(3) 0.8834(5) 0.0327(12) Uani 1 1 d . . . . .
C30 C -0.1325(5) 0.9890(3) 0.8182(6) 0.0456(15) Uani 1 1 d . . . . .
H30 H -0.143632 0.952354 0.757021 0.055 Uiso 1 1 calc R U . . .
C31 C -0.2338(6) 1.0201(4) 0.8443(8) 0.069(2) Uani 1 1 d . . . . .
H31 H -0.312919 1.003753 0.800633 0.083 Uiso 1 1 calc R U . . .
C32 C -0.2187(7) 1.0739(5) 0.9327(8) 0.075(2) Uani 1 1 d . . . . .
H32 H -0.286945 1.093414 0.950709 0.090 Uiso 1 1 calc R U . . .
C33 C -0.1046(8) 1.0988(4) 0.9940(7) 0.068(2) Uani 1 1 d . . . . .
H33 H -0.094846 1.137091 1.052806 0.082 Uiso 1 1 calc R U . . .
C34 C -0.0020(5) 1.0688(3) 0.9716(5) 0.0429(14) Uani 1 1 d . . . . .
H34 H 0.076416 1.086284 1.015554 0.051 Uiso 1 1 calc R U . . .
C35 C 0.0212(5) 0.8271(3) 0.4858(5) 0.0454(14) Uani 1 1 d . . . . .
H35A H 0.092354 0.819258 0.458890 0.055 Uiso 1 1 calc R U . . .
H35B H -0.008171 0.775683 0.501443 0.055 Uiso 1 1 calc R U . . .
C36 C -0.0778(5) 0.8690(3) 0.3926(5) 0.0413(14) Uani 1 1 d . . . . .
C37 C -0.1957(5) 0.8712(5) 0.3984(6) 0.070(2) Uani 1 1 d . . . . .
H37 H -0.214757 0.844336 0.459026 0.084 Uiso 1 1 calc R U . . .
C38 C -0.2863(8) 0.9129(7) 0.3154(10) 0.113(4) Uani 1 1 d . . . . .
H38 H -0.365740 0.914746 0.321154 0.135 Uiso 1 1 calc R U . . .
C39 C -0.2613(13) 0.9507(7) 0.2268(10) 0.127(5) Uani 1 1 d . . . . .
H39 H -0.322843 0.978540 0.170367 0.152 Uiso 1 1 calc R U . . .
C40 C -0.1443(13) 0.9480(6) 0.2199(8) 0.114(4) Uani 1 1 d . . . . .
H40 H -0.126355 0.973897 0.157906 0.137 Uiso 1 1 calc R U . . .
C41 C -0.0530(8) 0.9077(5) 0.3027(6) 0.076(2) Uani 1 1 d . . . . .
H41 H 0.026545 0.906922 0.297142 0.092 Uiso 1 1 calc R U . . .
C42 C 0.4791(4) 0.8575(3) 0.6447(5) 0.0419(13) Uani 1 1 d . . . . .
H42A H 0.505599 0.896979 0.598284 0.050 Uiso 1 1 calc R U . . .
H42B H 0.516544 0.869696 0.728464 0.050 Uiso 1 1 calc R U . . .
C43 C 0.5174(4) 0.7766(4) 0.6180(5) 0.0369(13) Uani 1 1 d . . . . .
C44 C 0.4998(5) 0.7118(4) 0.6788(6) 0.0500(16) Uani 1 1 d . . . . .
H44 H 0.468329 0.718359 0.741874 0.060 Uiso 1 1 calc R U . . .
C45 C 0.5271(6) 0.6372(4) 0.6498(6) 0.0595(18) Uani 1 1 d . . . . .
H45 H 0.514578 0.593810 0.692884 0.071 Uiso 1 1 calc R U . . .
C46 C 0.5730(6) 0.6269(5) 0.5569(6) 0.068(2) Uani 1 1 d . . . . .
H46 H 0.590377 0.576330 0.535469 0.081 Uiso 1 1 calc R U . . .
C47 C 0.5928(6) 0.6906(5) 0.4965(6) 0.066(2) Uani 1 1 d . . . . .
H47 H 0.624393 0.683903 0.433529 0.080 Uiso 1 1 calc R U . . .
C48 C 0.5666(5) 0.7653(4) 0.5277(5) 0.0487(15) Uani 1 1 d . . . . .
H48 H 0.582649 0.808882 0.486717 0.058 Uiso 1 1 calc R U . . .
Fe1 Fe 0.23891(6) 0.84900(4) 0.76262(6) 0.02802(17) Uani 1 1 d . . . . .
Fe2 Fe 0.22262(6) 0.97013(4) 0.64147(6) 0.02851(17) Uani 1 1 d . . . . .
N1 N 0.0889(3) 0.9830(2) 0.8533(3) 0.0274(9) Uani 1 1 d . . . . .
O1 O 0.2342(4) 0.6793(3) 0.7957(4) 0.0678(13) Uani 1 1 d . . . . .
O2 O 0.4747(3) 0.8885(3) 0.9345(4) 0.0553(11) Uani 1 1 d . . . . .
O3 O 0.1416(4) 1.0638(3) 0.4255(4) 0.0739(15) Uani 1 1 d . . . . .
O4 O 0.4618(3) 1.0456(3) 0.7328(4) 0.0570(12) Uani 1 1 d . . . . .
P1 P 0.14053(11) 0.88789(8) 0.88382(11) 0.0271(3) Uani 1 1 d . . . . .
P2 P 0.14185(11) 1.03836(8) 0.75573(12) 0.0275(3) Uani 1 1 d . . . . .
S1 S 0.06453(10) 0.88645(8) 0.62137(11) 0.0302(3) Uani 1 1 d . . . . .
S2 S 0.30959(11) 0.85817(8) 0.60588(11) 0.0338(3) Uani 1 1 d . . . . .

loop_
_atom_site_aniso_label
_atom_site_aniso_U_11
_atom_site_aniso_U_22
_atom_site_aniso_U_33
_atom_site_aniso_U_23
_atom_site_aniso_U_13
_atom_site_aniso_U_12
Fe1 0.0239(3) 0.0292(4) 0.0296(4) 0.0001(3) 0.0065(3) 0.0027(3)
Fe2 0.0245(3) 0.0322(4) 0.0289(4) 0.0008(3) 0.0084(3) 0.0014(3)
P1 0.0233(6) 0.0293(7) 0.0269(6) 0.0007(6) 0.0053(5) -0.0008(6)
P2 0.0228(6) 0.0275(7) 0.0310(7) 0.0010(6) 0.0066(5) 0.0023(5)
S1 0.0243(6) 0.0358(7) 0.0281(6) -0.0025(6) 0.0046(5) -0.0003(5)
S2 0.0275(6) 0.0398(8) 0.0349(7) -0.0044(6) 0.0110(5) 0.0041(6)
C42 0.032(3) 0.048(4) 0.049(3) -0.005(3) 0.018(3) 0.004(3)
N1 0.0216(19) 0.030(2) 0.031(2) 0.0039(19) 0.0077(17) 0.0027(18)
C4 0.033(3) 0.040(3) 0.045(3) 0.001(3) 0.017(3) 0.009(3)
C5 0.025(2) 0.036(3) 0.034(3) 0.008(2) 0.005(2) 0.000(2)
C2 0.025(3) 0.039(3) 0.038(3) 0.004(2) 0.013(2) 0.006(2)
C11 0.024(2) 0.044(3) 0.028(3) 0.007(3) 0.006(2) -0.003(2)
C29 0.028(3) 0.033(3) 0.042(3) 0.006(3) 0.018(2) 0.004(2)
C23 0.029(3) 0.034(3) 0.037(3) 0.011(2) 0.011(2) 0.005(2)
C17 0.027(3) 0.033(3) 0.037(3) -0.004(2) 0.014(2) -0.001(2)
C35 0.044(3) 0.047(4) 0.041(3) -0.015(3) 0.006(3) 0.001(3)
C18 0.033(3) 0.043(3) 0.047(4) -0.001(3) 0.012(3) -0.005(3)
O4 0.029(2) 0.065(3) 0.077(3) -0.005(2) 0.015(2) -0.009(2)
C43 0.021(2) 0.054(4) 0.033(3) 0.000(3) 0.005(2) 0.012(2)
C24 0.038(3) 0.048(4) 0.049(4) 0.009(3) 0.010(3) 0.005(3)
C10 0.038(3) 0.051(4) 0.045(3) 0.006(3) 0.016(3) -0.005(3)
C36 0.042(3) 0.041(4) 0.033(3) -0.006(3) 0.001(2) -0.005(3)
C34 0.050(3) 0.039(3) 0.044(4) 0.000(3) 0.020(3) 0.008(3)
C30 0.030(3) 0.037(4) 0.070(4) 0.004(3) 0.015(3) 0.002(2)
C1 0.034(3) 0.041(4) 0.050(4) 0.005(3) 0.015(3) 0.003(3)
C27 0.048(4) 0.038(4) 0.087(5) 0.015(4) 0.031(4) 0.011(3)
O2 0.035(2) 0.069(3) 0.052(2) 0.001(2) -0.001(2) -0.002(2)
C19 0.035(3) 0.061(4) 0.049(4) -0.013(3) 0.005(3) -0.008(3)
C25 0.037(3) 0.071(5) 0.057(4) 0.020(4) 0.001(3) 0.009(3)
C28 0.039(3) 0.036(3) 0.052(4) 0.009(3) 0.021(3) 0.009(3)
C3 0.028(3) 0.050(4) 0.050(4) 0.002(3) 0.013(3) -0.005(3)
C13 0.041(3) 0.085(5) 0.048(4) 0.027(4) 0.008(3) 0.013(3)
C9 0.045(3) 0.063(4) 0.060(4) 0.014(4) 0.027(3) -0.008(3)
C6 0.035(3) 0.048(4) 0.040(3) 0.005(3) 0.007(3) -0.003(3)
C21 0.060(4) 0.039(4) 0.089(5) -0.009(4) 0.039(4) -0.019(3)
O1 0.083(3) 0.040(3) 0.089(4) 0.006(3) 0.039(3) 0.002(2)
C33 0.097(6) 0.057(5) 0.074(5) 0.004(4) 0.059(5) 0.028(4)
C16 0.053(4) 0.052(4) 0.035(3) -0.001(3) 0.006(3) -0.001(3)
C8 0.039(3) 0.070(5) 0.076(5) 0.017(4) 0.019(4) -0.019(3)
C22 0.035(3) 0.036(3) 0.059(4) 0.004(3) 0.017(3) -0.002(3)
O3 0.071(3) 0.092(4) 0.051(3) 0.044(3) 0.009(2) 0.001(3)
C48 0.043(3) 0.065(4) 0.042(3) 0.009(3) 0.020(3) 0.017(3)
C12 0.041(3) 0.058(4) 0.036(3) 0.016(3) 0.011(3) 0.007(3)
C37 0.042(4) 0.088(6) 0.067(4) 0.009(4) 0.000(3) -0.006(4)
C26 0.042(4) 0.059(5) 0.085(5) 0.029(4) 0.021(4) 0.019(3)
C20 0.043(4) 0.063(5) 0.070(5) -0.027(4) 0.016(4) -0.021(3)
C47 0.069(5) 0.088(6) 0.052(4) -0.003(4) 0.033(4) 0.030(4)
C44 0.040(3) 0.068(5) 0.043(4) 0.005(3) 0.014(3) 0.013(3)
C15 0.068(4) 0.087(6) 0.036(4) -0.012(4) 0.006(3) -0.007(4)
C46 0.069(5) 0.066(5) 0.065(5) -0.008(4) 0.019(4) 0.022(4)
C31 0.030(3) 0.065(5) 0.114(7) 0.024(5) 0.025(4) 0.011(3)
C14 0.046(4) 0.113(7) 0.034(4) 0.019(4) -0.002(3) -0.008(4)
C7 0.043(4) 0.059(4) 0.061(4) 0.002(4) 0.004(3) -0.024(3)
C45 0.058(4) 0.055(4) 0.067(5) 0.012(4) 0.022(4) 0.017(3)
C41 0.099(6) 0.079(6) 0.051(4) 0.003(4) 0.024(4) -0.003(5)
C32 0.059(5) 0.073(5) 0.113(7) 0.018(5) 0.056(5) 0.026(4)
C40 0.180(11) 0.097(8) 0.052(5) 0.019(5) 0.017(7) 0.010(8)
C39 0.153(11) 0.102(9) 0.074(7) 0.003(6) -0.039(8) 0.045(8)
C38 0.058(5) 0.128(9) 0.118(8) 0.001(7) -0.021(6) 0.018(5)

loop_
_atom_type_symbol
_atom_type_description
_atom_type_scat_dispersion_real
_atom_type_scat_dispersion_imag
_atom_type_scat_source
C C 0.0033 0.0016 'International Tables Vol C Tables 4.2.6.8 and 6.1.1.4'
H H 0.0000 0.0000 'International Tables Vol C Tables 4.2.6.8 and 6.1.1.4'
N N 0.0061 0.0033 'International Tables Vol C Tables 4.2.6.8 and 6.1.1.4'
O O 0.0106 0.0060 'International Tables Vol C Tables 4.2.6.8 and 6.1.1.4'
S S 0.1246 0.1234 'International Tables Vol C Tables 4.2.6.8 and 6.1.1.4'
P P 0.1023 0.0942 'International Tables Vol C Tables 4.2.6.8 and 6.1.1.4'
Fe Fe 0.3463 0.8444 'International Tables Vol C Tables 4.2.6.8 and 6.1.1.4'

loop_
_geom_angle_atom_site_label_1
_geom_angle_atom_site_label_2
_geom_angle_atom_site_label_3
_geom_angle
_geom_angle_site_symmetry_1
_geom_angle_site_symmetry_3
C2 Fe1 C1 101.1(2) . .
C2 Fe1 P1 91.49(15) . .
C1 Fe1 P1 99.38(18) . .
C2 Fe1 S2 94.11(16) . .
C1 Fe1 S2 102.41(19) . .
P1 Fe1 S2 155.98(6) . .
C2 Fe1 S1 150.61(17) . .
C1 Fe1 S1 108.28(19) . .
P1 Fe1 S1 83.44(5) . .
S2 Fe1 S1 80.25(5) . .
C2 Fe1 Fe2 96.29(17) . .
C1 Fe1 Fe2 153.62(19) . .
P1 Fe1 Fe2 99.83(5) . .
S2 Fe1 Fe2 56.35(4) . .
S1 Fe1 Fe2 56.54(4) . .
C4 Fe2 C3 96.5(3) . .
C4 Fe2 P2 92.73(17) . .
C3 Fe2 P2 100.64(19) . .
C4 Fe2 S2 91.96(17) . .
C3 Fe2 S2 108.95(19) . .
P2 Fe2 S2 149.28(6) . .
C4 Fe2 S1 160.92(19) . .
C3 Fe2 S1 102.49(17) . .
P2 Fe2 S1 85.26(5) . .
S2 Fe2 S1 80.57(5) . .
C4 Fe2 Fe1 104.54(19) . .
C3 Fe2 Fe1 154.43(19) . .
P2 Fe2 Fe1 92.76(4) . .
S2 Fe2 Fe1 56.73(4) . .
S1 Fe2 Fe1 56.72(4) . .
N1 P1 C11 106.6(2) . .
N1 P1 C5 105.6(2) . .
C11 P1 C5 98.6(2) . .
N1 P1 Fe1 111.00(14) . .
C11 P1 Fe1 116.14(16) . .
C5 P1 Fe1 117.54(18) . .
N1 P2 C23 101.2(2) . .
N1 P2 C17 105.7(2) . .
C23 P2 C17 104.7(2) . .
N1 P2 Fe2 115.39(14) . .
C23 P2 Fe2 118.08(18) . .
C17 P2 Fe2 110.51(15) . .
C35 S1 Fe2 115.3(2) . .
C35 S1 Fe1 115.51(18) . .
Fe2 S1 Fe1 66.74(4) . .
C42 S2 Fe2 116.80(19) . .
C42 S2 Fe1 114.50(18) . .
Fe2 S2 Fe1 66.92(4) . .
C43 C42 S2 107.8(4) . .
C29 N1 P1 122.1(3) . .
C29 N1 P2 117.8(3) . .
P1 N1 P2 118.6(2) . .
O4 C4 Fe2 176.8(5) . .
C6 C5 C10 118.3(5) . .
C6 C5 P1 122.0(4) . .
C10 C5 P1 119.7(4) . .
O2 C2 Fe1 178.6(5) . .
C16 C11 C12 118.6(5) . .
C16 C11 P1 124.3(4) . .
C12 C11 P1 117.1(4) . .
C30 C29 C34 119.2(5) . .
C30 C29 N1 119.5(5) . .
C34 C29 N1 121.1(5) . .
C24 C23 C28 118.9(5) . .
C24 C23 P2 119.0(4) . .
C28 C23 P2 121.8(4) . .
C22 C17 C18 118.7(5) . .
C22 C17 P2 121.6(4) . .
C18 C17 P2 118.3(4) . .
C36 C35 S1 108.9(4) . .
C17 C18 C19 120.6(6) . .
C44 C43 C48 117.8(6) . .
C44 C43 C42 121.5(5) . .
C48 C43 C42 120.7(5) . .
C23 C24 C25 120.4(6) . .
C9 C10 C5 120.1(6) . .
C41 C36 C37 118.5(6) . .
C41 C36 C35 121.1(6) . .
C37 C36 C35 120.3(5) . .
C33 C34 C29 119.6(6) . .
C29 C30 C31 119.4(6) . .
O1 C1 Fe1 177.1(5) . .
C26 C27 C28 120.1(6) . .
C20 C19 C18 119.7(6) . .
C26 C25 C24 119.6(7) . .
C27 C28 C23 120.2(6) . .
O3 C3 Fe2 177.9(6) . .
C14 C13 C12 119.3(6) . .
C8 C9 C10 121.0(6) . .
C5 C6 C7 120.7(6) . .
C20 C21 C22 120.2(6) . .
C32 C33 C34 121.2(7) . .
C11 C16 C15 120.8(6) . .
C9 C8 C7 119.7(5) . .
C17 C22 C21 120.1(6) . .
C43 C48 C47 121.0(6) . .
C11 C12 C13 120.8(6) . .
C36 C37 C38 120.5(8) . .
C25 C26 C27 120.9(6) . .
C19 C20 C21 120.7(6) . .
C46 C47 C48 120.3(6) . .
C43 C44 C45 121.8(6) . .
C14 C15 C16 120.2(7) . .
C47 C46 C45 119.5(7) . .
C32 C31 C30 120.8(7) . .
C15 C14 C13 120.2(6) . .
C8 C7 C6 120.3(6) . .
C44 C45 C46 119.6(7) . .
C36 C41 C40 120.3(8) . .
C33 C32 C31 119.6(6) . .
C39 C40 C41 121.0(9) . .
C38 C39 C40 119.1(10) . .
C39 C38 C37 120.6(10) . .

loop_
_geom_bond_atom_site_label_1
_geom_bond_atom_site_label_2
_geom_bond_distance
_geom_bond_site_symmetry_2
Fe1 C2 1.741(5) .
Fe1 C1 1.758(6) .
Fe1 P1 2.1808(14) .
Fe1 S2 2.2468(14) .
Fe1 S1 2.2498(14) .
Fe1 Fe2 2.4722(10) .
Fe2 C4 1.758(6) .
Fe2 C3 1.771(6) .
Fe2 P2 2.1878(14) .
Fe2 S2 2.2371(15) .
Fe2 S1 2.2450(14) .
P1 N1 1.712(4) .
P1 C11 1.824(5) .
P1 C5 1.830(5) .
P2 N1 1.734(4) .
P2 C23 1.814(5) .
P2 C17 1.820(5) .
S1 C35 1.822(5) .
S2 C42 1.842(5) .
C42 C43 1.499(8) .
N1 C29 1.442(6) .
C4 O4 1.139(6) .
C5 C6 1.368(7) .
C5 C10 1.394(7) .
C2 O2 1.154(5) .
C11 C16 1.359(7) .
C11 C12 1.375(7) .
C29 C30 1.370(7) .
C29 C34 1.382(7) .
C23 C24 1.376(8) .
C23 C28 1.382(7) .
C17 C22 1.375(8) .
C17 C18 1.386(7) .
C35 C36 1.486(7) .
C18 C19 1.386(7) .
C43 C44 1.360(8) .
C43 C48 1.367(7) .
C24 C25 1.390(8) .
C10 C9 1.370(7) .
C36 C41 1.352(8) .
C36 C37 1.370(8) .
C34 C33 1.376(8) .
C30 C31 1.390(8) .
C1 O1 1.140(7) .
C27 C26 1.366(9) .
C27 C28 1.373(7) .
C19 C20 1.346(9) .
C25 C26 1.348(10) .
C3 O3 1.127(7) .
C13 C14 1.367(10) .
C13 C12 1.378(8) .
C9 C8 1.349(9) .
C6 C7 1.374(8) .
C21 C20 1.370(9) .
C21 C22 1.378(8) .
C33 C32 1.344(11) .
C16 C15 1.376(8) .
C8 C7 1.368(9) .
C48 C47 1.375(9) .
C37 C38 1.375(11) .
C47 C46 1.350(10) .
C44 C45 1.368(9) .
C15 C14 1.351(10) .
C46 C45 1.368(9) .
C31 C32 1.354(11) .
C41 C40 1.366(12) .
C40 C39 1.364(14) .
C39 C38 1.333(14) .
